data_7061722
loop_
_publ_author_name
'Cao, Yu'
'Shi, Qiyuan'
'Gao, Kai'
'Shao, Jiaan'
'Zhu, Huajian'
'Zeng, Linghui'
'Zhang, Chong'
'Xi, Jianjun'
'Zhuang, Rangxiao'
'Zhang, Jiankang'

_publ_section_title
;
 Self-[3+2] annulation reaction of pyridinium salts: synthesis of
 N-indolizine-substituted pyridine-2(1H)-ones
;
_journal_issue 35
_journal_name_full 'New Journal of Chemistry'
_journal_page_first 16651
_journal_page_last 16655
_journal_paper_doi 10.1039/D2NJ03232E
_journal_volume 46
_journal_year 2022
_chemical_formula_moiety 'C33 H22 N4 O'
_chemical_formula_sum 'C33 H22 N4 O'
_chemical_formula_weight 490.54
_space_group_crystal_system monoclinic
_space_group_IT_number 14
_space_group_name_Hall '-P 2ybc'
_space_group_name_H-M_alt 'P 1 21/c 1'
_atom_sites_solution_hydrogens geom
_atom_sites_solution_primary dual
_audit_creation_date 2020-11-24
_audit_creation_method
;
Olex2 1.2
(compiled 2018.05.29 svn.r3508 for OlexSys, GUI svn.r5506)
;
_audit_update_record
;
2020-11-24 deposited with the CCDC.	2022-08-11 downloaded from the CCDC.
;
_cell_angle_alpha 90
_cell_angle_beta 104.078(12)
_cell_angle_gamma 90
_cell_formula_units_Z 4
_cell_length_a 13.710(7)
_cell_length_b 13.465(6)
_cell_length_c 14.052(6)
_cell_measurement_reflns_used 9734
_cell_measurement_temperature 170(2)
_cell_measurement_theta_max 27.09
_cell_measurement_theta_min 2.40
_cell_volume 2516(2)
_computing_cell_refinement 'SAINT V8.40B (Bruker Nano, Inc., 2019)'
_computing_data_collection 'Bruker Instrument Service vV6.2.14'
_computing_data_reduction 'SAINT V8.40B (Bruker Nano, Inc., 2019)'
_computing_molecular_graphics 'Olex2 (Dolomanov et al., 2009)'
_computing_publication_material 'Olex2 (Dolomanov et al., 2009)'
_computing_structure_refinement 'ShelXL (Sheldrick, 2015)'
_computing_structure_solution 'ShelXT (Sheldrick, 2015)'
_diffrn_ambient_temperature 170.0
_diffrn_measured_fraction_theta_full 0.998
_diffrn_measured_fraction_theta_max 0.997
_diffrn_measurement_device_type 'zju Bruker D8 Venture Ims3.0'
_diffrn_measurement_method '\f and \w scans'
_diffrn_radiation_type MoK\a
_diffrn_radiation_wavelength 0.71073
_diffrn_reflns_av_R_equivalents 0.0427
_diffrn_reflns_av_unetI/netI 0.0296
_diffrn_reflns_Laue_measured_fraction_full 0.998
_diffrn_reflns_Laue_measured_fraction_max 0.997
_diffrn_reflns_limit_h_max 17
_diffrn_reflns_limit_h_min -17
_diffrn_reflns_limit_k_max 17
_diffrn_reflns_limit_k_min -17
_diffrn_reflns_limit_l_max 18
_diffrn_reflns_limit_l_min -16
_diffrn_reflns_number 31446
_diffrn_reflns_point_group_measured_fraction_full 0.998
_diffrn_reflns_point_group_measured_fraction_max 0.997
_diffrn_reflns_theta_full 25.242
_diffrn_reflns_theta_max 27.149
_diffrn_reflns_theta_min 2.126
_diffrn_standards_number 0
_exptl_absorpt_coefficient_mu 0.080
_exptl_absorpt_correction_T_max 0.7455
_exptl_absorpt_correction_T_min 0.6781
_exptl_absorpt_correction_type multi-scan
_exptl_absorpt_process_details
;
SADABS-2016/2 (Bruker,2016/2) was used for absorption correction.
wR2(int) was 0.0793 before and 0.0567 after correction.
The Ratio of minimum to maximum transmission is 0.9096.
The \l/2 correction factor is Not present.
;
_exptl_crystal_colour yellow
_exptl_crystal_colour_primary yellow
_exptl_crystal_density_diffrn 1.295
_exptl_crystal_description needle
_exptl_crystal_F_000 1024
_exptl_crystal_size_max 0.32
_exptl_crystal_size_mid 0.12
_exptl_crystal_size_min 0.1
_refine_diff_density_max 0.233
_refine_diff_density_min -0.193
_refine_diff_density_rms 0.040
_refine_ls_extinction_method none
_refine_ls_goodness_of_fit_ref 1.046
_refine_ls_hydrogen_treatment constr
_refine_ls_matrix_type full
_refine_ls_number_parameters 343
_refine_ls_number_reflns 5544
_refine_ls_number_restraints 0
_refine_ls_restrained_S_all 1.046
_refine_ls_R_factor_all 0.0621
_refine_ls_R_factor_gt 0.0467
_refine_ls_shift/su_max 0.001
_refine_ls_shift/su_mean 0.000
_refine_ls_structure_factor_coef Fsqd
_refine_ls_weighting_details 'w=1/[\s^2^(Fo^2^)+(0.0484P)^2^+0.9497P] where P=(Fo^2^+2Fc^2^)/3'
_refine_ls_weighting_scheme calc
_refine_ls_wR_factor_gt 0.1129
_refine_ls_wR_factor_ref 0.1227
_reflns_Friedel_coverage 0.000
_reflns_number_gt 4388
_reflns_number_total 5544
_reflns_threshold_expression 'I > 2\s(I)'
_cod_data_source_file d2nj03232e2.cif
_cod_data_source_block mo_201124_sja20201118_0m
_cod_depositor_comments 'Adding full bibliography for 7061722--7061723.cif.'
_cod_original_cell_volume 2516.2(19)
_cod_database_code 7061722
_shelx_shelxl_version_number 2018/3
_shelx_space_group_comment
;
The symmetry employed for this shelxl refinement is uniquely defined
by the following loop, which should always be used as a source of
symmetry information in preference to the above space-group names.
They are only intended as comments.
;
_shelx_estimated_absorpt_t_max 0.992
_shelx_estimated_absorpt_t_min 0.975
_olex2_refinement_description
;
1. Fixed Uiso
 At 1.2 times of:
  All C(H) groups
2.a Aromatic/amide H refined with riding coordinates:
 C1(H1), C2(H2), C3(H3), C4(H4), C11(H11), C12(H12), C13(H13), C14(H14),
 C15(H15), C17(H17), C18(H18), C19(H19), C20(H20), C21(H21), C22(H22), C23(H23),
  C24(H24), C25(H25), C29(H29), C30(H30), C31(H31), C32(H32)
;
_olex2_submission_special_instructions 'No special instructions were received'

loop_
_space_group_symop_operation_xyz
'x, y, z'
'-x, y+1/2, -z+1/2'
'-x, -y, -z'
'x, -y-1/2, z-1/2'

loop_
_atom_site_label
_atom_site_type_symbol
_atom_site_fract_x
_atom_site_fract_y
_atom_site_fract_z
_atom_site_U_iso_or_equiv
_atom_site_adp_type
_atom_site_occupancy
_atom_site_site_symmetry_order
_atom_site_calc_flag
_atom_site_refinement_flags_posn
_atom_site_refinement_flags_adp
_atom_site_refinement_flags_occupancy
_atom_site_disorder_assembly
_atom_site_disorder_group
O1 O 0.50824(10) 0.00321(8) 0.33821(9) 0.0489(3) Uani 1 1 d . . . . .
N1 N 0.68550(9) 0.05874(9) 0.48210(9) 0.0321(3) Uani 1 1 d . . . . .
N2 N 0.73158(9) 0.21374(9) 0.69652(9) 0.0319(3) Uani 1 1 d . . . . .
N3 N 0.81248(10) 0.32915(10) 0.62274(10) 0.0399(3) Uani 1 1 d . . . . .
N4 N 1.03941(14) 0.21581(16) 0.6179(2) 0.1004(9) Uani 1 1 d . . . . .
C1 C 0.71956(13) -0.01278(11) 0.42787(12) 0.0390(4) Uani 1 1 d . . . . .
H1 H 0.677281 -0.035552 0.367901 0.047 Uiso 1 1 calc R . . . .
C2 C 0.81307(14) -0.05048(12) 0.46001(14) 0.0453(4) Uani 1 1 d . . . . .
H2 H 0.836072 -0.099873 0.422383 0.054 Uiso 1 1 calc R . . . .
C3 C 0.87703(14) -0.01745(13) 0.54873(14) 0.0452(4) Uani 1 1 d . . . . .
H3 H 0.942352 -0.045110 0.571008 0.054 Uiso 1 1 calc R . . . .
C4 C 0.84492(12) 0.05418(12) 0.60238(12) 0.0372(4) Uani 1 1 d . . . . .
H4 H 0.887707 0.077177 0.661982 0.045 Uiso 1 1 calc R . . . .
C5 C 0.74776(11) 0.09370(11) 0.56858(10) 0.0314(3) Uani 1 1 d . . . . .
C6 C 0.59493(11) 0.11087(11) 0.46208(11) 0.0314(3) Uani 1 1 d . . . . .
C7 C 0.60055(11) 0.17988(11) 0.53939(10) 0.0309(3) Uani 1 1 d . . . . .
C8 C 0.69420(11) 0.16768(11) 0.60326(10) 0.0308(3) Uani 1 1 d . . . . .
C9 C 0.51272(12) 0.08487(11) 0.37854(11) 0.0354(3) Uani 1 1 d . . . . .
C10 C 0.43190(11) 0.15908(11) 0.34243(10) 0.0331(3) Uani 1 1 d . . . . .
C11 C 0.45386(12) 0.25806(11) 0.32944(11) 0.0362(3) Uani 1 1 d . . . . .
H11 H 0.521730 0.280051 0.344568 0.043 Uiso 1 1 calc R . . . .
C12 C 0.37674(14) 0.32441(12) 0.29447(12) 0.0430(4) Uani 1 1 d . . . . .
H12 H 0.391771 0.391813 0.284010 0.052 Uiso 1 1 calc R . . . .
C13 C 0.27791(14) 0.29336(14) 0.27463(13) 0.0471(4) Uani 1 1 d . . . . .
H13 H 0.225066 0.339544 0.251559 0.056 Uiso 1 1 calc R . . . .
C14 C 0.25580(13) 0.19462(14) 0.28841(13) 0.0466(4) Uani 1 1 d . . . . .
H14 H 0.187786 0.173356 0.275805 0.056 Uiso 1 1 calc R . . . .
C15 C 0.33254(12) 0.12749(12) 0.32036(12) 0.0394(4) Uani 1 1 d . . . . .
H15 H 0.317466 0.059413 0.327324 0.047 Uiso 1 1 calc R . . . .
C16 C 0.52375(12) 0.25073(11) 0.55580(10) 0.0330(3) Uani 1 1 d . . . . .
C17 C 0.42561(12) 0.22121(12) 0.55178(11) 0.0372(4) Uani 1 1 d . . . . .
H17 H 0.407263 0.153437 0.540256 0.045 Uiso 1 1 calc R . . . .
C18 C 0.35462(13) 0.28936(14) 0.56437(13) 0.0452(4) Uani 1 1 d . . . . .
H18 H 0.287463 0.268584 0.560050 0.054 Uiso 1 1 calc R . . . .
C19 C 0.38089(15) 0.38747(14) 0.58319(13) 0.0499(4) Uani 1 1 d . . . . .
H19 H 0.331936 0.434251 0.591939 0.060 Uiso 1 1 calc R . . . .
C20 C 0.47800(15) 0.41758(13) 0.58928(14) 0.0499(5) Uani 1 1 d . . . . .
H20 H 0.496140 0.485095 0.603087 0.060 Uiso 1 1 calc R . . . .
C21 C 0.54971(13) 0.35009(12) 0.57541(12) 0.0402(4) Uani 1 1 d . . . . .
H21 H 0.616568 0.371559 0.579271 0.048 Uiso 1 1 calc R . . . .
C22 C 0.70680(12) 0.17143(13) 0.77671(11) 0.0382(4) Uani 1 1 d . . . . .
H22 H 0.660360 0.117848 0.767194 0.046 Uiso 1 1 calc R . . . .
C23 C 0.74702(13) 0.20443(14) 0.86840(12) 0.0455(4) Uani 1 1 d . . . . .
H23 H 0.729483 0.174941 0.923370 0.055 Uiso 1 1 calc R . . . .
C24 C 0.81585(13) 0.28391(14) 0.88046(12) 0.0474(5) Uani 1 1 d . . . . .
H24 H 0.846334 0.307097 0.944660 0.057 Uiso 1 1 calc R . . . .
C25 C 0.83923(12) 0.32766(13) 0.80249(12) 0.0413(4) Uani 1 1 d . . . . .
H25 H 0.885055 0.381790 0.813150 0.050 Uiso 1 1 calc R . . . .
C26 C 0.79672(11) 0.29467(11) 0.70354(11) 0.0334(3) Uani 1 1 d . . . . .
C27 C 0.87738(12) 0.40997(12) 0.62651(12) 0.0396(4) Uani 1 1 d . . . . .
C28 C 0.97781(12) 0.39517(13) 0.62484(12) 0.0420(4) Uani 1 1 d . . . . .
C29 C 1.04258(14) 0.47511(15) 0.62499(14) 0.0513(5) Uani 1 1 d . . . . .
H29 H 1.110936 0.463437 0.625079 0.062 Uiso 1 1 calc R . . . .
C30 C 1.00781(16) 0.57004(15) 0.62503(14) 0.0547(5) Uani 1 1 d . . . . .
H30 H 1.052135 0.624581 0.626645 0.066 Uiso 1 1 calc R . . . .
C31 C 0.90855(17) 0.58626(15) 0.62271(18) 0.0655(6) Uani 1 1 d . . . . .
H31 H 0.884178 0.652453 0.620925 0.079 Uiso 1 1 calc R . . . .
C32 C 0.84311(16) 0.50789(14) 0.62293(17) 0.0594(5) Uani 1 1 d . . . . .
H32 H 0.774459 0.520861 0.620639 0.071 Uiso 1 1 calc R . . . .
C33 C 1.01180(14) 0.29547(16) 0.62121(18) 0.0622(6) Uani 1 1 d . . . . .

loop_
_atom_site_aniso_label
_atom_site_aniso_U_11
_atom_site_aniso_U_22
_atom_site_aniso_U_33
_atom_site_aniso_U_23
_atom_site_aniso_U_13
_atom_site_aniso_U_12
O1 0.0535(7) 0.0351(6) 0.0487(7) -0.0105(5) -0.0054(6) -0.0015(5)
N1 0.0361(7) 0.0283(6) 0.0315(6) -0.0012(5) 0.0073(5) -0.0035(5)
N2 0.0329(7) 0.0384(7) 0.0239(6) -0.0027(5) 0.0058(5) 0.0008(5)
N3 0.0419(8) 0.0427(7) 0.0354(7) -0.0086(6) 0.0098(6) -0.0116(6)
N4 0.0419(10) 0.0606(12) 0.184(3) -0.0292(14) 0.0000(13) 0.0082(9)
C1 0.0461(9) 0.0323(8) 0.0388(8) -0.0057(6) 0.0110(7) -0.0023(7)
C2 0.0496(10) 0.0355(8) 0.0528(10) -0.0055(7) 0.0166(8) 0.0036(7)
C3 0.0404(9) 0.0417(9) 0.0527(10) 0.0018(8) 0.0096(8) 0.0060(7)
C4 0.0353(8) 0.0382(8) 0.0363(8) 0.0015(6) 0.0054(7) -0.0002(6)
C5 0.0347(8) 0.0315(7) 0.0278(7) 0.0014(6) 0.0069(6) -0.0041(6)
C6 0.0328(8) 0.0308(7) 0.0301(7) 0.0010(6) 0.0066(6) -0.0040(6)
C7 0.0332(8) 0.0310(7) 0.0285(7) 0.0018(6) 0.0075(6) -0.0040(6)
C8 0.0341(8) 0.0321(7) 0.0262(7) -0.0008(6) 0.0075(6) -0.0046(6)
C9 0.0394(8) 0.0335(8) 0.0320(8) 0.0004(6) 0.0059(6) -0.0057(6)
C10 0.0370(8) 0.0352(8) 0.0254(7) -0.0002(6) 0.0041(6) -0.0043(6)
C11 0.0395(8) 0.0378(8) 0.0290(7) 0.0029(6) 0.0035(6) -0.0082(7)
C12 0.0542(10) 0.0359(8) 0.0346(8) 0.0039(7) 0.0025(7) -0.0014(7)
C13 0.0479(10) 0.0498(10) 0.0394(9) 0.0008(8) 0.0029(8) 0.0092(8)
C14 0.0360(9) 0.0566(11) 0.0448(9) -0.0021(8) 0.0052(7) -0.0042(8)
C15 0.0408(9) 0.0391(8) 0.0363(8) -0.0004(7) 0.0052(7) -0.0087(7)
C16 0.0376(8) 0.0348(8) 0.0253(7) 0.0010(6) 0.0052(6) 0.0001(6)
C17 0.0394(9) 0.0391(8) 0.0339(8) 0.0036(6) 0.0108(7) -0.0008(7)
C18 0.0400(9) 0.0552(10) 0.0414(9) 0.0066(8) 0.0119(7) 0.0074(8)
C19 0.0535(11) 0.0505(10) 0.0461(10) 0.0005(8) 0.0129(8) 0.0174(9)
C20 0.0613(12) 0.0358(9) 0.0492(10) -0.0059(8) 0.0065(9) 0.0060(8)
C21 0.0422(9) 0.0361(8) 0.0391(8) -0.0027(7) 0.0035(7) -0.0012(7)
C22 0.0365(8) 0.0470(9) 0.0328(8) 0.0046(7) 0.0120(6) 0.0094(7)
C23 0.0474(10) 0.0618(11) 0.0294(8) 0.0038(7) 0.0132(7) 0.0191(9)
C24 0.0441(10) 0.0644(11) 0.0291(8) -0.0142(8) -0.0001(7) 0.0207(8)
C25 0.0376(9) 0.0477(9) 0.0348(8) -0.0149(7) 0.0013(7) 0.0063(7)
C26 0.0285(7) 0.0374(8) 0.0329(8) -0.0079(6) 0.0047(6) 0.0028(6)
C27 0.0407(9) 0.0417(9) 0.0360(8) -0.0101(7) 0.0087(7) -0.0087(7)
C28 0.0354(9) 0.0444(9) 0.0423(9) -0.0062(7) 0.0016(7) -0.0047(7)
C29 0.0381(9) 0.0616(12) 0.0523(11) -0.0090(9) 0.0072(8) -0.0135(8)
C30 0.0585(12) 0.0502(11) 0.0557(11) -0.0091(9) 0.0148(9) -0.0229(9)
C31 0.0661(14) 0.0406(10) 0.0921(17) -0.0136(10) 0.0239(12) -0.0089(9)
C32 0.0489(11) 0.0452(10) 0.0883(16) -0.0172(10) 0.0247(11) -0.0052(8)
C33 0.0296(9) 0.0565(12) 0.0919(16) -0.0147(11) -0.0016(9) -0.0006(8)

loop_
_atom_type_symbol
_atom_type_description
_atom_type_scat_dispersion_real
_atom_type_scat_dispersion_imag
_atom_type_scat_source
C C 0.0033 0.0016 'International Tables Vol C Tables 4.2.6.8 and 6.1.1.4'
H H 0.0000 0.0000 'International Tables Vol C Tables 4.2.6.8 and 6.1.1.4'
N N 0.0061 0.0033 'International Tables Vol C Tables 4.2.6.8 and 6.1.1.4'
O O 0.0106 0.0060 'International Tables Vol C Tables 4.2.6.8 and 6.1.1.4'

loop_
_geom_angle_atom_site_label_1
_geom_angle_atom_site_label_2
_geom_angle_atom_site_label_3
_geom_angle
_geom_angle_site_symmetry_1
_geom_angle_site_symmetry_3
_geom_angle_publ_flag
C1 N1 C5 120.18(13) . . ?
C1 N1 C6 130.18(13) . . ?
C5 N1 C6 109.52(12) . . ?
C22 N2 C8 117.81(13) . . ?
C22 N2 C26 123.06(13) . . ?
C26 N2 C8 118.97(12) . . ?
C26 N3 C27 119.14(13) . . ?
N1 C1 H1 120.0 . . ?
C2 C1 N1 119.97(15) . . ?
C2 C1 H1 120.0 . . ?
C1 C2 H2 119.6 . . ?
C1 C2 C3 120.84(16) . . ?
C3 C2 H2 119.6 . . ?
C2 C3 H3 120.1 . . ?
C4 C3 C2 119.84(16) . . ?
C4 C3 H3 120.1 . . ?
C3 C4 H4 120.4 . . ?
C3 C4 C5 119.25(15) . . ?
C5 C4 H4 120.4 . . ?
N1 C5 C4 119.89(14) . . ?
N1 C5 C8 106.54(13) . . ?
C8 C5 C4 133.56(14) . . ?
N1 C6 C7 107.20(12) . . ?
N1 C6 C9 121.17(13) . . ?
C7 C6 C9 131.41(14) . . ?
C6 C7 C16 129.34(13) . . ?
C8 C7 C6 106.72(13) . . ?
C8 C7 C16 123.90(13) . . ?
C5 C8 N2 121.96(13) . . ?
C7 C8 N2 127.75(14) . . ?
C7 C8 C5 110.01(13) . . ?
O1 C9 C6 121.79(15) . . ?
O1 C9 C10 119.56(14) . . ?
C6 C9 C10 118.64(13) . . ?
C11 C10 C9 121.52(14) . . ?
C11 C10 C15 119.82(15) . . ?
C15 C10 C9 118.66(14) . . ?
C10 C11 H11 120.1 . . ?
C12 C11 C10 119.77(15) . . ?
C12 C11 H11 120.1 . . ?
C11 C12 H12 119.8 . . ?
C13 C12 C11 120.35(16) . . ?
C13 C12 H12 119.8 . . ?
C12 C13 H13 120.0 . . ?
C12 C13 C14 119.94(16) . . ?
C14 C13 H13 120.0 . . ?
C13 C14 H14 120.0 . . ?
C15 C14 C13 119.93(17) . . ?
C15 C14 H14 120.0 . . ?
C10 C15 H15 119.9 . . ?
C14 C15 C10 120.14(16) . . ?
C14 C15 H15 119.9 . . ?
C17 C16 C7 121.83(14) . . ?
C17 C16 C21 118.69(15) . . ?
C21 C16 C7 119.48(14) . . ?
C16 C17 H17 119.7 . . ?
C18 C17 C16 120.68(16) . . ?
C18 C17 H17 119.7 . . ?
C17 C18 H18 119.9 . . ?
C19 C18 C17 120.17(17) . . ?
C19 C18 H18 119.9 . . ?
C18 C19 H19 120.0 . . ?
C20 C19 C18 119.92(17) . . ?
C20 C19 H19 120.0 . . ?
C19 C20 H20 119.8 . . ?
C19 C20 C21 120.47(17) . . ?
C21 C20 H20 119.8 . . ?
C16 C21 H21 120.0 . . ?
C20 C21 C16 120.05(17) . . ?
C20 C21 H21 120.0 . . ?
N2 C22 H22 119.3 . . ?
C23 C22 N2 121.40(17) . . ?
C23 C22 H22 119.3 . . ?
C22 C23 H23 120.9 . . ?
C22 C23 C24 118.14(16) . . ?
C24 C23 H23 120.9 . . ?
C23 C24 H24 119.4 . . ?
C25 C24 C23 121.21(15) . . ?
C25 C24 H24 119.4 . . ?
C24 C25 H25 119.0 . . ?
C24 C25 C26 121.91(17) . . ?
C26 C25 H25 119.0 . . ?
N2 C26 C25 114.22(14) . . ?
N3 C26 N2 117.30(13) . . ?
N3 C26 C25 128.47(16) . . ?
C28 C27 N3 120.59(15) . . ?
C32 C27 N3 121.86(16) . . ?
C32 C27 C28 117.28(16) . . ?
C27 C28 C33 117.83(16) . . ?
C29 C28 C27 121.30(17) . . ?
C29 C28 C33 120.86(17) . . ?
C28 C29 H29 120.0 . . ?
C30 C29 C28 120.04(18) . . ?
C30 C29 H29 120.0 . . ?
C29 C30 H30 120.2 . . ?
C29 C30 C31 119.62(18) . . ?
C31 C30 H30 120.2 . . ?
C30 C31 H31 119.4 . . ?
C30 C31 C32 121.2(2) . . ?
C32 C31 H31 119.4 . . ?
C27 C32 H32 119.8 . . ?
C31 C32 C27 120.45(19) . . ?
C31 C32 H32 119.8 . . ?
N4 C33 C28 179.6(3) . . ?

loop_
_geom_bond_atom_site_label_1
_geom_bond_atom_site_label_2
_geom_bond_distance
_geom_bond_site_symmetry_2
_geom_bond_publ_flag
O1 C9 1.2318(19) . ?
N1 C1 1.378(2) . ?
N1 C5 1.3865(19) . ?
N1 C6 1.394(2) . ?
N2 C8 1.4275(19) . ?
N2 C22 1.377(2) . ?
N2 C26 1.397(2) . ?
N3 C26 1.293(2) . ?
N3 C27 1.398(2) . ?
N4 C33 1.142(3) . ?
C1 H1 0.9500 . ?
C1 C2 1.350(3) . ?
C2 H2 0.9500 . ?
C2 C3 1.410(3) . ?
C3 H3 0.9500 . ?
C3 C4 1.361(2) . ?
C4 H4 0.9500 . ?
C4 C5 1.405(2) . ?
C5 C8 1.394(2) . ?
C6 C7 1.417(2) . ?
C6 C9 1.459(2) . ?
C7 C8 1.386(2) . ?
C7 C16 1.480(2) . ?
C9 C10 1.487(2) . ?
C10 C11 1.388(2) . ?
C10 C15 1.388(2) . ?
C11 H11 0.9500 . ?
C11 C12 1.380(2) . ?
C12 H12 0.9500 . ?
C12 C13 1.380(3) . ?
C13 H13 0.9500 . ?
C13 C14 1.388(3) . ?
C14 H14 0.9500 . ?
C14 C15 1.377(2) . ?
C15 H15 0.9500 . ?
C16 C17 1.391(2) . ?
C16 C21 1.395(2) . ?
C17 H17 0.9500 . ?
C17 C18 1.380(2) . ?
C18 H18 0.9500 . ?
C18 C19 1.378(3) . ?
C19 H19 0.9500 . ?
C19 C20 1.374(3) . ?
C20 H20 0.9500 . ?
C20 C21 1.387(2) . ?
C21 H21 0.9500 . ?
C22 H22 0.9500 . ?
C22 C23 1.348(2) . ?
C23 H23 0.9500 . ?
C23 C24 1.409(3) . ?
C24 H24 0.9500 . ?
C24 C25 1.350(3) . ?
C25 H25 0.9500 . ?
C25 C26 1.441(2) . ?
C27 C28 1.397(2) . ?
C27 C32 1.397(3) . ?
C28 C29 1.395(2) . ?
C28 C33 1.426(3) . ?
C29 H29 0.9500 . ?
C29 C30 1.364(3) . ?
C30 H30 0.9500 . ?
C30 C31 1.371(3) . ?
C31 H31 0.9500 . ?
C31 C32 1.386(3) . ?
C32 H32 0.9500 . ?
